data_7202246
loop_
_publ_author_name
'Burrows, Andrew D.'
'Cassar, Kevin'
'Mahon, Mary F.'
'Rigby, Sean P.'
'Warren, John E.'

_publ_section_title
;
 Synthesis and characterisation of metal--organic frameworks containing
 bis(\b-diketonate) linkers
;
_journal_issue 10
_journal_name_full CrystEngComm
_journal_page_first 1474
_journal_paper_doi 10.1039/b808350a
_journal_volume 10
_journal_year 2008
_chemical_formula_sum 'C14.7 H22.1 Cl1.95 N1.35 O5.35 Zn'
_chemical_formula_weight 437.83
_chemical_name_systematic
;
?
;
_space_group_IT_number 61
_symmetry_cell_setting orthorhombic
_symmetry_space_group_name_Hall '-P 2ac 2ab'
_symmetry_space_group_name_H-M 'P b c a'
_atom_sites_solution_hydrogens geom
_atom_sites_solution_primary direct
_atom_sites_solution_secondary difmap
_audit_creation_method SHELXL-97
_cell_angle_alpha 90.00
_cell_angle_beta 90.00
_cell_angle_gamma 90.00
_cell_formula_units_Z 8
_cell_length_a 13.2930(4)
_cell_length_b 16.1758(5)
_cell_length_c 18.5027(6)
_cell_measurement_reflns_used 4794
_cell_measurement_temperature 150(2)
_cell_measurement_theta_max 29.36
_cell_measurement_theta_min 2.26
_cell_volume 3978.5(2)
_computing_cell_refinement 'local programs'
_computing_data_collection 'Bruker SMART'
_computing_data_reduction 'Bruker SAINT v7.06a'
_computing_molecular_graphics 'ORTEX (P.McArdle, 1995)'
_computing_publication_material 'SHELXL-97/2 (Sheldrick,1997)'
_computing_structure_refinement 'Sir 92'
_computing_structure_solution 'Bruker SHELXTL'
_diffrn_ambient_temperature 150(2)
_diffrn_measured_fraction_theta_full 0.991
_diffrn_measured_fraction_theta_max 0.991
_diffrn_measurement_device_type 'Bruker SMART CCD diffractometer'
_diffrn_measurement_method '\w rotation with narrow frames'
_diffrn_radiation_monochromator 'Silicon 111'
_diffrn_radiation_source 'Daresbury SRS station 9.8'
_diffrn_radiation_type Synchrotron
_diffrn_radiation_wavelength 0.6934
_diffrn_reflns_av_R_equivalents 0.0353
_diffrn_reflns_av_sigmaI/netI 0.0386
_diffrn_reflns_limit_h_max 12
_diffrn_reflns_limit_h_min -18
_diffrn_reflns_limit_k_max 23
_diffrn_reflns_limit_k_min -6
_diffrn_reflns_limit_l_max 26
_diffrn_reflns_limit_l_min -25
_diffrn_reflns_number 21702
_diffrn_reflns_theta_full 29.67
_diffrn_reflns_theta_max 29.67
_diffrn_reflns_theta_min 2.21
_exptl_absorpt_coefficient_mu 1.521
_exptl_absorpt_correction_T_max 0.9021
_exptl_absorpt_correction_T_min 0.8812
_exptl_absorpt_correction_type SADABS
_exptl_absorpt_process_details
;
?
;
_exptl_crystal_colour Colourless
_exptl_crystal_density_diffrn 1.462
_exptl_crystal_density_method 'not measured'
_exptl_crystal_description Tabloid
_exptl_crystal_F_000 1806
_exptl_crystal_size_max 0.06
_exptl_crystal_size_mid 0.05
_exptl_crystal_size_min 0.03
_refine_diff_density_max 0.890
_refine_diff_density_min -0.599
_refine_diff_density_rms 0.074
_refine_ls_extinction_method none
_refine_ls_goodness_of_fit_ref 1.042
_refine_ls_hydrogen_treatment constr
_refine_ls_matrix_type full
_refine_ls_number_parameters 268
_refine_ls_number_reflns 6001
_refine_ls_number_restraints 19
_refine_ls_restrained_S_all 1.043
_refine_ls_R_factor_all 0.0656
_refine_ls_R_factor_gt 0.0471
_refine_ls_shift/su_max 0.001
_refine_ls_shift/su_mean 0.000
_refine_ls_structure_factor_coef Fsqd
_refine_ls_weighting_details 'calc w=1/[\s^2^(Fo^2^)+(0.0566P)^2^+4.3752P] where P=(Fo^2^+2Fc^2^)/3'
_refine_ls_weighting_scheme calc
_refine_ls_wR_factor_gt 0.1240
_refine_ls_wR_factor_ref 0.1321
_reflns_number_gt 4444
_reflns_number_total 6001
_reflns_threshold_expression >2sigma(I)
_cod_data_source_file b808350a.txt
_cod_data_source_block compound_1_bath94
_cod_depositor_comments
;
The following automatic conversions were performed:
'_symmetry_cell_setting' value 'Orthorhombic' changed to 'orthorhombic'
according to '/home/saulius/struct/CIF-dictionaries/cif_core.dic'
dictionary named 'cif_core.dic' version 2.4.1 from 2010-06-29.

Automatic conversion script
Id: cif_fix_enum 1527 2010-12-29 10:47:43Z saulius 
;
_cod_original_sg_symbol_H-M Pbca
_cod_original_formula_sum 'C14.70 H22.10 Cl1.95 N1.35 O5.35 Zn'
_cod_database_code 7202246

loop_
_symmetry_equiv_pos_as_xyz
'x, y, z'
'-x+1/2, -y, z+1/2'
'x+1/2, -y+1/2, -z'
'-x, y+1/2, -z+1/2'
'-x, -y, -z'
'x-1/2, y, -z-1/2'
'-x-1/2, y-1/2, z'
'x, -y-1/2, z-1/2'

loop_
_atom_site_label
_atom_site_type_symbol
_atom_site_fract_x
_atom_site_fract_y
_atom_site_fract_z
_atom_site_U_iso_or_equiv
_atom_site_adp_type
_atom_site_occupancy
_atom_site_symmetry_multiplicity
_atom_site_calc_flag
_atom_site_refinement_flags
_atom_site_disorder_assembly
_atom_site_disorder_group
Zn1 Zn 0.77788(2) 0.229866(14) 0.396329(15) 0.02816(10) Uani 1 1 d . . .
Cl1 Cl 0.60697(14) 0.23361(14) 0.57627(10) 0.0592(5) Uani 0.65 1 d P A 1
Cl2 Cl 0.63251(13) 0.24628(15) 0.73007(8) 0.0801(5) Uani 0.65 1 d P A 1
Cl3 Cl 0.5829(2) 0.38972(11) 0.64637(16) 0.1108(8) Uani 0.65 1 d P A 1
O1 O 0.85022(14) 0.31609(9) 0.33714(9) 0.0317(4) Uani 1 1 d . . .
O2 O 0.66041(15) 0.30405(10) 0.39983(10) 0.0345(4) Uani 1 1 d . . .
O3 O 0.78749(15) 0.63863(9) 0.45382(10) 0.0344(4) Uani 1 1 d . . .
O4 O 0.68213(17) 0.64648(9) 0.32408(10) 0.0394(5) Uani 1 1 d . . .
O5 O 0.86527(16) 0.26355(12) 0.48284(11) 0.0401(4) Uani 1 1 d . . .
O6 O 0.6710(14) 0.4413(8) 0.6305(8) 0.138(5) Uani 0.35 1 d P B 2
N1 N 0.9052(2) 0.26096(16) 0.60141(12) 0.0396(5) Uani 1 1 d . . .
N2 N 0.6147(12) 0.3074(9) 0.6424(6) 0.087(3) Uani 0.35 1 d PDU B 2
C1 C 0.9170(3) 0.44751(16) 0.31406(19) 0.0463(7) Uani 1 1 d . . .
H1A H 0.9717 0.4127 0.2958 0.069 Uiso 1 1 calc R . .
H1B H 0.9426 0.4834 0.3526 0.069 Uiso 1 1 calc R . .
H1C H 0.8905 0.4816 0.2746 0.069 Uiso 1 1 calc R . .
C2 C 0.8340(2) 0.39337(12) 0.34364(12) 0.0284(5) Uani 1 1 d . . .
C3 C 0.7485(2) 0.42988(13) 0.37441(13) 0.0278(5) Uani 1 1 d . . .
C4 C 0.6666(2) 0.38334(13) 0.39960(14) 0.0319(5) Uani 1 1 d . . .
C5 C 0.5740(2) 0.42660(17) 0.4281(2) 0.0488(8) Uani 1 1 d . . .
H5A H 0.5315 0.3867 0.4538 0.073 Uiso 1 1 calc R . .
H5B H 0.5362 0.4504 0.3877 0.073 Uiso 1 1 calc R . .
H5C H 0.5942 0.4707 0.4614 0.073 Uiso 1 1 calc R . .
C6 C 0.8331(3) 0.50887(15) 0.49988(16) 0.0430(7) Uani 1 1 d . . .
H6A H 0.8685 0.5447 0.5342 0.064 Uiso 1 1 calc R . .
H6B H 0.8809 0.4703 0.4779 0.064 Uiso 1 1 calc R . .
H6C H 0.7808 0.4777 0.5254 0.064 Uiso 1 1 calc R . .
C7 C 0.7854(2) 0.56095(13) 0.44182(14) 0.0295(5) Uani 1 1 d . . .
C8 C 0.7435(2) 0.52280(12) 0.38009(14) 0.0285(5) Uani 1 1 d . . .
C9 C 0.6969(2) 0.56837(13) 0.32468(14) 0.0344(6) Uani 1 1 d . . .
C10 C 0.6594(3) 0.52500(16) 0.25774(18) 0.0543(9) Uani 1 1 d . . .
H10A H 0.5911 0.5440 0.2466 0.082 Uiso 1 1 calc R . .
H10B H 0.6587 0.4652 0.2661 0.082 Uiso 1 1 calc R . .
H10C H 0.7040 0.5377 0.2171 0.082 Uiso 1 1 calc R . .
C11 C 0.8596(2) 0.23238(17) 0.54384(15) 0.0381(6) Uani 1 1 d . . .
H11 H 0.8193 0.1843 0.5493 0.046 Uiso 1 1 calc R . .
C12 C 0.9700(3) 0.33318(19) 0.59754(17) 0.0449(7) Uani 1 1 d . . .
H12A H 0.9869 0.3445 0.5469 0.067 Uiso 1 1 calc R . .
H12B H 1.0319 0.3227 0.6249 0.067 Uiso 1 1 calc R . .
H12C H 0.9351 0.3810 0.6182 0.067 Uiso 1 1 calc R . .
C13 C 0.8946(3) 0.2224(2) 0.67180(17) 0.0579(9) Uani 1 1 d . . .
H13A H 0.8510 0.1738 0.6677 0.087 Uiso 1 1 calc R . .
H13B H 0.8647 0.2620 0.7057 0.087 Uiso 1 1 calc R . .
H13C H 0.9609 0.2054 0.6895 0.087 Uiso 1 1 calc R . .
C14 C 0.5650(4) 0.2812(3) 0.6556(3) 0.0432(11) Uani 0.65 1 d P A 1
H14 H 0.4919 0.2692 0.6627 0.052 Uiso 0.65 1 calc PR A 1
C15 C 0.6567(14) 0.3713(11) 0.6046(7) 0.088(3) Uani 0.35 1 d PDU B 2
H15 H 0.6761 0.3617 0.5559 0.106 Uiso 0.35 1 calc PR B 2
C16 C 0.6051(11) 0.3157(9) 0.7170(7) 0.078(3) Uani 0.35 1 d PDU B 2
H16A H 0.5792 0.2640 0.7375 0.118 Uiso 0.35 1 calc PR B 2
H16B H 0.5584 0.3609 0.7278 0.118 Uiso 0.35 1 calc PR B 2
H16C H 0.6711 0.3280 0.7381 0.118 Uiso 0.35 1 calc PR B 2
C17 C 0.6055(13) 0.2270(10) 0.6016(8) 0.057(4) Uani 0.35 1 d PDU B 2
H17A H 0.5786 0.1843 0.6338 0.086 Uiso 0.35 1 calc PR B 2
H17B H 0.6720 0.2101 0.5841 0.086 Uiso 0.35 1 calc PR B 2
H17C H 0.5601 0.2344 0.5604 0.086 Uiso 0.35 1 calc PR B 2

loop_
_atom_site_aniso_label
_atom_site_aniso_U_11
_atom_site_aniso_U_22
_atom_site_aniso_U_33
_atom_site_aniso_U_23
_atom_site_aniso_U_13
_atom_site_aniso_U_12
Zn1 0.04299(19) 0.01191(12) 0.02958(15) -0.00038(9) 0.00311(12) 0.00013(10)
Cl1 0.0504(8) 0.0862(12) 0.0411(8) -0.0222(8) 0.0003(7) -0.0001(7)
Cl2 0.0575(9) 0.1391(17) 0.0436(7) 0.0058(8) -0.0098(6) 0.0031(10)
Cl3 0.1248(19) 0.0497(9) 0.158(2) -0.0221(12) 0.0230(17) 0.0082(10)
O1 0.0485(11) 0.0142(6) 0.0323(8) -0.0013(6) 0.0085(8) 0.0003(7)
O2 0.0426(11) 0.0139(6) 0.0471(10) 0.0017(7) 0.0006(8) -0.0028(7)
O3 0.0537(12) 0.0133(6) 0.0362(9) -0.0033(6) -0.0104(8) 0.0017(7)
O4 0.0689(14) 0.0123(7) 0.0370(10) -0.0003(6) -0.0171(9) 0.0018(7)
O5 0.0492(12) 0.0382(10) 0.0330(9) 0.0051(8) -0.0030(9) -0.0074(9)
O6 0.212(16) 0.103(9) 0.098(8) 0.015(8) 0.010(10) 0.004(11)
N1 0.0411(13) 0.0463(13) 0.0314(11) 0.0041(9) -0.0013(10) 0.0024(10)
N2 0.112(9) 0.095(8) 0.054(5) -0.005(5) 0.007(5) 0.002(6)
C1 0.0578(19) 0.0213(11) 0.0598(18) 0.0007(11) 0.0212(15) -0.0071(11)
C2 0.0443(14) 0.0141(8) 0.0269(10) -0.0004(7) 0.0006(10) -0.0034(9)
C3 0.0419(14) 0.0115(8) 0.0301(10) 0.0005(7) -0.0032(10) -0.0005(8)
C4 0.0411(14) 0.0150(9) 0.0395(13) -0.0001(8) -0.0038(11) 0.0013(9)
C5 0.0425(17) 0.0247(11) 0.079(2) 0.0006(13) 0.0079(16) 0.0028(11)
C6 0.066(2) 0.0214(10) 0.0411(14) 0.0016(10) -0.0175(14) 0.0076(11)
C7 0.0412(14) 0.0141(8) 0.0331(11) 0.0008(8) -0.0021(10) 0.0024(9)
C8 0.0414(14) 0.0113(8) 0.0327(11) -0.0003(8) -0.0023(10) -0.0013(8)
C9 0.0536(17) 0.0134(8) 0.0362(13) -0.0008(8) -0.0080(12) -0.0002(9)
C10 0.095(3) 0.0211(11) 0.0471(17) -0.0048(11) -0.0306(18) 0.0029(14)
C11 0.0375(15) 0.0382(13) 0.0385(14) 0.0050(11) -0.0002(11) 0.0000(11)
C12 0.0526(19) 0.0397(14) 0.0423(15) -0.0049(12) -0.0064(13) 0.0001(13)
C13 0.065(2) 0.073(2) 0.0356(15) 0.0161(15) -0.0049(15) -0.0109(18)
C14 0.041(3) 0.049(3) 0.039(2) -0.008(2) 0.006(2) -0.005(2)
C15 0.113(9) 0.096(8) 0.056(5) -0.002(5) 0.007(5) 0.002(7)
C16 0.085(4) 0.080(4) 0.070(4) -0.002(3) 0.007(3) -0.010(3)
C17 0.057(5) 0.056(4) 0.060(5) -0.004(3) -0.002(3) 0.000(3)

loop_
_atom_type_symbol
_atom_type_description
_atom_type_scat_dispersion_real
_atom_type_scat_dispersion_imag
_atom_type_scat_source
C C 0.0033 0.0016 'International Tables Vol C Tables 4.2.6.8 and 6.1.1.4'
H H 0.0000 0.0000 'International Tables Vol C Tables 4.2.6.8 and 6.1.1.4'
N N 0.0061 0.0033 'International Tables Vol C Tables 4.2.6.8 and 6.1.1.4'
O O 0.0106 0.0060 'International Tables Vol C Tables 4.2.6.8 and 6.1.1.4'
Cl Cl 0.1484 0.1585 'International Tables Vol C Tables 4.2.6.8 and 6.1.1.4'
Zn Zn 0.2839 1.4301 'International Tables Vol C Tables 4.2.6.8 and 6.1.1.4'

loop_
_geom_angle_atom_site_label_1
_geom_angle_atom_site_label_2
_geom_angle_atom_site_label_3
_geom_angle
_geom_angle_site_symmetry_1
_geom_angle_site_symmetry_3
_geom_angle_publ_flag
O2 Zn1 O4 130.72(9) . 7_755 ?
O2 Zn1 O3 94.98(7) . 7_755 ?
O4 Zn1 O3 88.46(7) 7_755 7_755 ?
O2 Zn1 O1 88.54(7) . . ?
O4 Zn1 O1 88.65(7) 7_755 . ?
O3 Zn1 O1 176.39(7) 7_755 . ?
O2 Zn1 O5 105.15(8) . . ?
O4 Zn1 O5 123.92(9) 7_755 . ?
O3 Zn1 O5 91.54(8) 7_755 . ?
O1 Zn1 O5 88.28(8) . . ?
C2 O1 Zn1 123.13(16) . . ?
C4 O2 Zn1 123.85(18) . . ?
C7 O3 Zn1 128.30(17) . 7_765 ?
C9 O4 Zn1 128.95(17) . 7_765 ?
C11 O5 Zn1 124.63(19) . . ?
C11 N1 C13 122.2(3) . . ?
C11 N1 C12 121.2(2) . . ?
C13 N1 C12 116.6(3) . . ?
C15 N2 C16 118.1(13) . . ?
C15 N2 C17 115.4(12) . . ?
C16 N2 C17 124.9(13) . . ?
O1 C2 C3 126.1(2) . . ?
O1 C2 C1 114.3(2) . . ?
C3 C2 C1 119.7(2) . . ?
C2 C3 C4 122.6(2) . . ?
C2 C3 C8 118.9(2) . . ?
C4 C3 C8 118.5(2) . . ?
O2 C4 C3 125.9(2) . . ?
O2 C4 C5 114.1(2) . . ?
C3 C4 C5 120.0(2) . . ?
O3 C7 C8 125.4(2) . . ?
O3 C7 C6 114.7(2) . . ?
C8 C7 C6 119.9(2) . . ?
C9 C8 C7 122.29(19) . . ?
C9 C8 C3 119.4(2) . . ?
C7 C8 C3 118.3(2) . . ?
O4 C9 C8 126.3(2) . . ?
O4 C9 C10 113.7(2) . . ?
C8 C9 C10 120.0(2) . . ?
O5 C11 N1 124.7(3) . . ?
Cl2 C14 Cl1 110.9(3) . . ?
Cl2 C14 Cl3 109.1(3) . . ?
Cl1 C14 Cl3 108.1(3) . . ?
O6 C15 N2 123.6(14) . . ?

loop_
_geom_bond_atom_site_label_1
_geom_bond_atom_site_label_2
_geom_bond_distance
_geom_bond_site_symmetry_2
_geom_bond_publ_flag
Zn1 O2 1.9705(19) . ?
Zn1 O4 1.9721(17) 7_755 ?
Zn1 O3 2.0160(17) 7_755 ?
Zn1 O1 2.0172(16) . ?
Zn1 O5 2.052(2) . ?
Cl1 C14 1.749(5) . ?
Cl2 C14 1.739(6) . ?
Cl3 C14 1.779(6) . ?
O1 C2 1.274(2) . ?
O2 C4 1.285(2) . ?
O3 C7 1.276(2) . ?
O3 Zn1 2.0160(17) 7_765 ?
O4 C9 1.279(3) . ?
O4 Zn1 1.9721(17) 7_765 ?
O5 C11 1.238(3) . ?
O6 C15 1.244(19) . ?
N1 C11 1.310(4) . ?
N1 C13 1.451(4) . ?
N1 C12 1.454(4) . ?
N2 C15 1.37(2) . ?
N2 C16 1.391(17) . ?
N2 C17 1.51(2) . ?
C1 C2 1.511(4) . ?
C2 C3 1.402(4) . ?
C3 C4 1.403(4) . ?
C3 C8 1.508(3) . ?
C4 C5 1.511(4) . ?
C6 C7 1.505(3) . ?
C7 C8 1.413(3) . ?
C8 C9 1.406(3) . ?
C9 C10 1.508(4) . ?
